data_4077364
loop_
_publ_author_name
'Cook, Kevin S.'
'Piers, Warren E.'
'Woo, Tom K.'
'McDonald, Robert'

_publ_section_title
;
 Reactions of Bis(pentafluorophenyl)borane with Cp2Ta(CH2)CH3:&#x00A0;
 Generation and Trapping of Tantalocene Borataalkene Complexes
;
_journal_issue 18
_journal_name_full Organometallics
_journal_page_first 3927
_journal_paper_doi 10.1021/om010373o
_journal_volume 20
_journal_year 2001
_chemical_formula_sum 'C24 H12 B F10 O Ta'
_chemical_formula_weight 698.10
_chemical_name_systematic
; 
 ? 
;
_space_group_IT_number 14
_symmetry_cell_setting monoclinic
_symmetry_space_group_name_Hall '-P 2ybc'
_symmetry_space_group_name_H-M 'P 1 21/c 1'
_atom_sites_solution_hydrogens geom
_atom_sites_solution_primary direct
_atom_sites_solution_secondary difmap
_audit_creation_method SHELXL-97
_cell_angle_alpha 90.00
_cell_angle_beta 94.1670(10)
_cell_angle_gamma 90.00
_cell_formula_units_Z 4
_cell_length_a 8.1958(5)
_cell_length_b 15.8023(9)
_cell_length_c 16.6702(9)
_cell_measurement_reflns_used 3956
_cell_measurement_temperature 193(2)
_cell_volume 2153.3(2)
_computing_cell_refinement 'Bruker SMART'
_computing_data_collection 'Bruker SMART'
_computing_data_reduction 'Bruker SHELXTL'
_computing_molecular_graphics 'Bruker SHELXTL'
_computing_publication_material 'Bruker SHELXTL'
_computing_structure_refinement 'SHELXL-97 (Sheldrick, 1997)'
_computing_structure_solution 'SHELXS-97 (Sheldrick, 1990)'
_diffrn_ambient_temperature 193(2)
_diffrn_measured_fraction_theta_full 0.999
_diffrn_measured_fraction_theta_max 0.999
_diffrn_measurement_device_type 'CCD area detector'
_diffrn_measurement_method 'phi and omega scans'
_diffrn_radiation_monochromator graphite
_diffrn_radiation_source 'fine-focus rotating anode'
_diffrn_radiation_type MoK\a
_diffrn_radiation_wavelength 0.71073
_diffrn_reflns_av_R_equivalents 0.0575
_diffrn_reflns_av_sigmaI/netI 0.0679
_diffrn_reflns_limit_h_max 9
_diffrn_reflns_limit_h_min -9
_diffrn_reflns_limit_k_max 17
_diffrn_reflns_limit_k_min -19
_diffrn_reflns_limit_l_max 20
_diffrn_reflns_limit_l_min -20
_diffrn_reflns_number 11322
_diffrn_reflns_theta_full 25.70
_diffrn_reflns_theta_max 25.70
_diffrn_reflns_theta_min 1.78
_exptl_absorpt_coefficient_mu 5.208
_exptl_absorpt_correction_T_max 0.8569
_exptl_absorpt_correction_T_min 0.6507
_exptl_absorpt_correction_type SADABS
_exptl_crystal_colour orange
_exptl_crystal_density_diffrn 2.153
_exptl_crystal_density_method 'not measured'
_exptl_crystal_description prism
_exptl_crystal_F_000 1328
_exptl_crystal_size_max 0.12
_exptl_crystal_size_mid 0.10
_exptl_crystal_size_min 0.04
_refine_diff_density_max 0.846
_refine_diff_density_min -0.871
_refine_diff_density_rms 0.127
_refine_ls_extinction_method none
_refine_ls_goodness_of_fit_ref 0.900
_refine_ls_hydrogen_treatment mixed
_refine_ls_matrix_type full
_refine_ls_number_parameters 329
_refine_ls_number_reflns 4077
_refine_ls_number_restraints 0
_refine_ls_restrained_S_all 0.900
_refine_ls_R_factor_all 0.0505
_refine_ls_R_factor_gt 0.0304
_refine_ls_shift/su_max 0.011
_refine_ls_shift/su_mean 0.001
_refine_ls_structure_factor_coef Fsqd
_refine_ls_weighting_details 'calc w=1/[\s^2^(Fo^2^)+(0.0149P)^2^+0.0000P] where P=(Fo^2^+2Fc^2^)/3'
_refine_ls_weighting_scheme calc
_refine_ls_wR_factor_gt 0.0518
_refine_ls_wR_factor_ref 0.0555
_reflns_number_gt 3035
_reflns_number_total 4077
_reflns_threshold_expression >2sigma(I)
_cod_data_source_file om010373o.cif
_cod_data_source_block
;
;
_cod_depositor_comments
;
The following automatic conversions were performed:

'_symmetry_cell_setting' value 'Monoclinic' changed to 'monoclinic'
according to /home/saulius/struct/CIF-dictionaries/cif_core.dic
dictionary named 'cif_core.dic' version 2.4.2 from 2011-04-26.

Automatic conversion script
Id: cif_fix_values 1715 2011-07-08 13:25:40Z adriana 
;
_cod_original_sg_symbol_H-M P2(1)/c
_cod_database_code 4077364

loop_
_symmetry_equiv_pos_as_xyz
'x, y, z'
'-x, y+1/2, -z+1/2'
'-x, -y, -z'
'x, -y-1/2, z-1/2'

loop_
_atom_site_label
_atom_site_type_symbol
_atom_site_fract_x
_atom_site_fract_y
_atom_site_fract_z
_atom_site_U_iso_or_equiv
_atom_site_adp_type
_atom_site_occupancy
_atom_site_symmetry_multiplicity
_atom_site_calc_flag
_atom_site_refinement_flags
Ta Ta 0.01254(3) -0.153669(13) -0.306868(13) 0.02445(7) Uani 1 1 d .
F22 F 0.0727(4) -0.28795(19) -0.07205(19) 0.0449(9) Uani 1 1 d .
F23 F 0.2550(4) -0.41373(18) -0.01493(18) 0.0428(8) Uani 1 1 d .
F24 F 0.5784(4) -0.4221(2) -0.0413(2) 0.0540(10) Uani 1 1 d .
F25 F 0.7162(4) -0.2975(2) -0.1227(2) 0.0656(11) Uani 1 1 d .
F26 F 0.5379(4) -0.16898(19) -0.18500(18) 0.0435(9) Uani 1 1 d .
F32 F 0.1788(4) -0.0681(2) -0.01153(19) 0.0523(10) Uani 1 1 d .
F33 F 0.3107(5) 0.0754(2) 0.0450(2) 0.0624(11) Uani 1 1 d .
F34 F 0.4940(4) 0.17296(19) -0.0477(2) 0.0577(10) Uani 1 1 d .
F35 F 0.5391(4) 0.1236(2) -0.2009(2) 0.0533(10) Uani 1 1 d .
F36 F 0.4056(4) -0.01643(19) -0.26088(18) 0.0455(9) Uani 1 1 d .
O O 0.3889(5) -0.1672(2) -0.3457(2) 0.0438(10) Uani 1 1 d .
C1 C 0.2580(7) -0.1583(3) -0.3251(3) 0.0341(13) Uani 1 1 d .
C2 C 0.0024(6) -0.1362(3) -0.1681(3) 0.0314(14) Uani 1 1 d .
H2A H -0.0446 -0.0814 -0.1524 0.038 Uiso 1 1 calc R
H2B H -0.0488 -0.1841 -0.1411 0.038 Uiso 1 1 calc R
C10 C 0.0826(7) -0.3002(3) -0.3014(3) 0.0367(14) Uani 1 1 d .
H10 H 0.1889 -0.3244 -0.2788 0.044 Uiso 1 1 calc R
C11 C 0.0431(8) -0.2786(3) -0.3829(3) 0.0396(15) Uani 1 1 d .
H11 H 0.1166 -0.2855 -0.4277 0.048 Uiso 1 1 calc R
C12 C -0.1204(8) -0.2562(3) -0.3914(3) 0.0422(15) Uani 1 1 d .
H12 H -0.1846 -0.2443 -0.4435 0.051 Uiso 1 1 calc R
C13 C -0.1868(8) -0.2641(3) -0.3152(4) 0.0444(16) Uani 1 1 d .
H13 H -0.3048 -0.2581 -0.3046 0.053 Uiso 1 1 calc R
C14 C -0.0617(7) -0.2929(3) -0.2603(3) 0.0379(15) Uani 1 1 d .
H14 H -0.0741 -0.3095 -0.2032 0.046 Uiso 1 1 calc R
C15 C 0.0051(8) -0.0029(3) -0.2975(3) 0.0382(14) Uani 1 1 d .
H15 H 0.0621 0.0325 -0.2543 0.046 Uiso 1 1 calc R
C16 C 0.0641(7) -0.0225(3) -0.3729(3) 0.0346(14) Uani 1 1 d .
H16 H 0.1714 -0.0041 -0.3920 0.042 Uiso 1 1 calc R
C17 C -0.0586(7) -0.0654(3) -0.4185(3) 0.0389(15) Uani 1 1 d .
H17 H -0.0541 -0.0820 -0.4762 0.047 Uiso 1 1 calc R
C18 C -0.1973(7) -0.0707(4) -0.3743(4) 0.0413(15) Uani 1 1 d .
H18 H -0.3074 -0.0917 -0.3952 0.050 Uiso 1 1 calc R
C19 C -0.1603(7) -0.0330(4) -0.2993(4) 0.0428(16) Uani 1 1 d .
H19 H -0.2391 -0.0224 -0.2574 0.051 Uiso 1 1 calc R
C21 C 0.2920(7) -0.2204(3) -0.1351(3) 0.0286(13) Uani 1 1 d .
C22 C 0.2324(6) -0.2874(3) -0.0905(3) 0.0290(13) Uani 1 1 d .
C23 C 0.3233(6) -0.3543(3) -0.0593(3) 0.0282(12) Uani 1 1 d .
C24 C 0.4862(7) -0.3583(3) -0.0700(3) 0.0308(13) Uani 1 1 d .
C25 C 0.5551(7) -0.2951(4) -0.1139(3) 0.0346(14) Uani 1 1 d .
C26 C 0.4594(7) -0.2296(3) -0.1444(3) 0.0323(13) Uani 1 1 d .
C31 C 0.2806(6) -0.0511(3) -0.1405(3) 0.0290(13) Uani 1 1 d .
C32 C 0.2656(7) -0.0218(3) -0.0620(3) 0.0340(13) Uani 1 1 d .
C33 C 0.3321(7) 0.0514(4) -0.0311(3) 0.0400(15) Uani 1 1 d .
C34 C 0.4262(7) 0.1006(3) -0.0767(4) 0.0387(15) Uani 1 1 d .
C35 C 0.4484(7) 0.0752(3) -0.1533(4) 0.0336(13) Uani 1 1 d .
C36 C 0.3789(6) 0.0016(3) -0.1838(3) 0.0312(13) Uani 1 1 d .
B B 0.1868(7) -0.1383(4) -0.1618(3) 0.0273(14) Uiso 1 1 d .

loop_
_atom_site_aniso_label
_atom_site_aniso_U_11
_atom_site_aniso_U_22
_atom_site_aniso_U_33
_atom_site_aniso_U_23
_atom_site_aniso_U_13
_atom_site_aniso_U_12
Ta 0.02493(12) 0.02154(11) 0.02690(11) 0.00055(12) 0.00194(8) 0.00028(12)
F22 0.0274(19) 0.046(2) 0.062(2) 0.0126(17) 0.0076(16) -0.0036(16)
F23 0.047(2) 0.0382(19) 0.044(2) 0.0145(15) 0.0063(16) -0.0089(16)
F24 0.052(2) 0.048(2) 0.062(2) 0.0207(18) 0.0024(18) 0.0163(18)
F25 0.032(2) 0.076(3) 0.091(3) 0.027(2) 0.021(2) 0.010(2)
F26 0.0352(19) 0.048(2) 0.049(2) 0.0151(16) 0.0096(16) -0.0078(15)
F32 0.060(2) 0.059(2) 0.038(2) 0.0051(17) 0.0106(18) -0.0096(19)
F33 0.077(3) 0.067(3) 0.042(2) -0.0157(19) -0.003(2) 0.005(2)
F34 0.062(3) 0.034(2) 0.073(3) -0.0127(17) -0.020(2) -0.0058(17)
F35 0.047(2) 0.043(2) 0.070(3) 0.0072(18) 0.0042(19) -0.0183(16)
F36 0.052(2) 0.046(2) 0.040(2) -0.0020(16) 0.0153(17) -0.0116(17)
O 0.033(2) 0.048(3) 0.051(3) -0.005(2) 0.009(2) 0.002(2)
C1 0.034(3) 0.026(3) 0.041(3) -0.008(3) -0.002(3) 0.002(3)
C2 0.036(3) 0.027(3) 0.033(3) 0.000(2) 0.011(3) -0.001(2)
C10 0.044(4) 0.016(3) 0.049(4) -0.005(3) 0.000(3) 0.003(3)
C11 0.053(4) 0.032(3) 0.035(4) -0.009(3) 0.008(3) -0.006(3)
C12 0.055(4) 0.034(3) 0.035(4) -0.009(3) -0.014(3) -0.010(3)
C13 0.034(4) 0.037(4) 0.062(5) -0.011(3) 0.005(3) -0.011(3)
C14 0.056(4) 0.024(3) 0.036(3) 0.001(3) 0.018(3) -0.005(3)
C15 0.050(4) 0.018(3) 0.046(4) -0.002(3) 0.001(3) 0.008(3)
C16 0.032(3) 0.026(3) 0.046(4) 0.011(3) 0.006(3) 0.003(3)
C17 0.038(4) 0.040(4) 0.038(4) 0.014(3) 0.003(3) 0.009(3)
C18 0.028(3) 0.046(4) 0.049(4) 0.014(3) -0.007(3) 0.004(3)
C19 0.039(4) 0.039(4) 0.051(4) 0.016(3) 0.008(3) 0.021(3)
C21 0.036(3) 0.027(3) 0.023(3) 0.000(2) 0.001(2) -0.008(3)
C22 0.021(3) 0.035(3) 0.030(3) 0.000(2) 0.001(2) -0.003(3)
C23 0.036(3) 0.023(3) 0.025(3) 0.005(2) -0.001(2) -0.004(3)
C24 0.036(3) 0.028(3) 0.028(3) 0.005(2) 0.000(2) 0.008(3)
C25 0.023(3) 0.045(4) 0.035(3) 0.001(3) 0.002(3) 0.002(3)
C26 0.032(3) 0.037(3) 0.029(3) 0.002(3) 0.005(3) -0.011(3)
C31 0.026(3) 0.020(3) 0.041(3) 0.002(2) -0.001(3) 0.001(2)
C32 0.028(3) 0.039(4) 0.034(3) 0.006(3) -0.001(3) 0.001(3)
C33 0.039(4) 0.045(4) 0.034(3) -0.009(3) -0.009(3) 0.006(3)
C34 0.044(4) 0.020(3) 0.049(4) -0.005(3) -0.018(3) 0.003(3)
C35 0.028(3) 0.025(3) 0.047(4) 0.011(3) 0.000(3) -0.006(3)
C36 0.029(3) 0.026(3) 0.038(3) -0.005(2) -0.002(3) 0.002(3)

loop_
_atom_type_symbol
_atom_type_description
_atom_type_scat_dispersion_real
_atom_type_scat_dispersion_imag
_atom_type_scat_source
C C 0.0033 0.0016 'International Tables Vol C Tables 4.2.6.8 and 6.1.1.4'
H H 0.0000 0.0000 'International Tables Vol C Tables 4.2.6.8 and 6.1.1.4'
B B 0.0013 0.0007 'International Tables Vol C Tables 4.2.6.8 and 6.1.1.4'
O O 0.0106 0.0060 'International Tables Vol C Tables 4.2.6.8 and 6.1.1.4'
F F 0.0171 0.0103 'International Tables Vol C Tables 4.2.6.8 and 6.1.1.4'
Ta Ta -0.7052 6.5227 'International Tables Vol C Tables 4.2.6.8 and 6.1.1.4'

loop_
_geom_angle_atom_site_label_1
_geom_angle_atom_site_label_2
_geom_angle_atom_site_label_3
_geom_angle
C1 Ta C2 104.84(19)
C1 Ta C12 107.5(2)
C2 Ta C12 128.57(19)
C1 Ta C17 95.3(2)
C2 Ta C17 133.24(18)
C12 Ta C17 81.9(2)
C1 Ta C11 75.4(2)
C2 Ta C11 129.83(19)
C12 Ta C11 34.02(19)
C17 Ta C11 95.7(2)
C1 Ta C18 129.1(2)
C2 Ta C18 109.04(19)
C12 Ta C18 79.0(2)
C17 Ta C18 34.36(17)
C11 Ta C18 107.9(2)
C1 Ta C19 128.9(2)
C2 Ta C19 77.83(19)
C12 Ta C19 109.3(2)
C17 Ta C19 57.08(19)
C11 Ta C19 141.4(2)
C18 Ta C19 34.14(18)
C1 Ta C10 74.7(2)
C2 Ta C10 95.89(18)
C12 Ta C10 57.1(2)
C17 Ta C10 130.3(2)
C11 Ta C10 34.61(18)
C18 Ta C10 135.8(2)
C19 Ta C10 156.4(2)
C1 Ta C13 129.6(2)
C2 Ta C13 94.04(19)
C12 Ta C13 34.86(18)
C17 Ta C13 104.9(2)
C11 Ta C13 57.2(2)
C18 Ta C13 84.7(2)
C19 Ta C13 100.4(2)
C10 Ta C13 57.0(2)
C1 Ta C15 94.3(2)
C2 Ta C15 79.31(18)
C12 Ta C15 135.3(2)
C17 Ta C15 57.1(2)
C11 Ta C15 150.51(19)
C18 Ta C15 57.3(2)
C19 Ta C15 34.99(18)
C10 Ta C15 166.6(2)
C13 Ta C15 135.4(2)
C1 Ta C16 75.9(2)
C2 Ta C16 111.86(18)
C12 Ta C16 114.1(2)
C17 Ta C16 33.97(18)
C11 Ta C16 116.47(18)
C18 Ta C16 56.77(19)
C19 Ta C16 57.19(19)
C10 Ta C16 143.73(18)
C13 Ta C16 138.3(2)
C15 Ta C16 34.34(17)
C1 Ta C14 106.6(2)
C2 Ta C14 76.28(18)
C12 Ta C14 56.8(2)
C17 Ta C14 137.2(2)
C11 Ta C14 56.88(19)
C18 Ta C14 117.5(2)
C19 Ta C14 123.0(2)
C10 Ta C14 34.15(17)
C13 Ta C14 33.82(19)
C15 Ta C14 151.15(18)
C16 Ta C14 170.9(2)
O C1 Ta 169.9(5)
B C2 Ta 87.6(3)
C14 C10 C11 107.7(5)
C14 C10 Ta 74.5(3)
C11 C10 Ta 72.1(3)
C12 C11 C10 108.2(5)
C12 C11 Ta 72.6(3)
C10 C11 Ta 73.3(3)
C11 C12 C13 108.5(6)
C11 C12 Ta 73.3(3)
C13 C12 Ta 73.6(3)
C14 C13 C12 107.6(5)
C14 C13 Ta 74.6(3)
C12 C13 Ta 71.5(3)
C13 C14 C10 108.0(5)
C13 C14 Ta 71.6(3)
C10 C14 Ta 71.4(3)
C16 C15 C19 107.0(5)
C16 C15 Ta 73.2(3)
C19 C15 Ta 72.3(3)
C17 C16 C15 108.2(5)
C17 C16 Ta 71.7(3)
C15 C16 Ta 72.4(3)
C16 C17 C18 108.8(5)
C16 C17 Ta 74.4(3)
C18 C17 Ta 73.4(3)
C19 C18 C17 108.3(5)
C19 C18 Ta 73.1(3)
C17 C18 Ta 72.2(3)
C18 C19 C15 107.7(5)
C18 C19 Ta 72.7(3)
C15 C19 Ta 72.7(3)
C26 C21 C22 111.3(5)
C26 C21 B 124.4(4)
C22 C21 B 123.9(5)
F22 C22 C23 114.3(4)
F22 C22 C21 120.1(5)
C23 C22 C21 125.6(5)
F23 C23 C24 119.5(5)
F23 C23 C22 120.7(5)
C24 C23 C22 119.7(5)
F24 C24 C23 121.7(5)
F24 C24 C25 119.7(5)
C23 C24 C25 118.6(5)
F25 C25 C26 121.4(5)
F25 C25 C24 118.8(5)
C26 C25 C24 119.7(5)
F26 C26 C25 115.9(5)
F26 C26 C21 119.0(5)
C25 C26 C21 125.1(5)
C36 C31 C32 112.3(5)
C36 C31 B 133.0(5)
C32 C31 B 114.7(4)
F32 C32 C33 116.0(5)
F32 C32 C31 119.1(5)
C33 C32 C31 124.9(5)
F33 C33 C32 121.2(5)
F33 C33 C34 118.8(5)
C32 C33 C34 120.0(5)
F34 C34 C35 120.4(5)
F34 C34 C33 121.3(6)
C35 C34 C33 118.3(5)
F35 C35 C34 119.8(5)
F35 C35 C36 119.2(5)
C34 C35 C36 121.0(5)
F36 C36 C35 116.0(5)
F36 C36 C31 120.5(5)
C35 C36 C31 123.4(5)
C2 B C21 123.5(4)
C2 B C31 117.3(4)
C21 B C31 113.2(5)
C2 B Ta 58.8(3)
C21 B Ta 114.2(3)
C31 B Ta 119.0(3)

loop_
_geom_bond_atom_site_label_1
_geom_bond_atom_site_label_2
_geom_bond_distance
Ta C1 2.058(6)
Ta C2 2.337(5)
Ta C12 2.360(5)
Ta C17 2.365(5)
Ta C11 2.369(5)
Ta C18 2.380(5)
Ta C19 2.385(5)
Ta C10 2.386(5)
Ta C13 2.387(5)
Ta C15 2.389(5)
Ta C16 2.399(5)
Ta C14 2.426(5)
F22 C22 1.366(5)
F23 C23 1.343(5)
F24 C24 1.329(5)
F25 C25 1.339(6)
F26 C26 1.361(5)
F32 C32 1.355(6)
F33 C33 1.349(6)
F34 C34 1.346(6)
F35 C35 1.361(6)
F36 C36 1.349(5)
O C1 1.158(6)
C2 B 1.508(8)
C10 C14 1.413(7)
C10 C11 1.415(7)
C11 C12 1.384(8)
C12 C13 1.423(7)
C13 C14 1.400(8)
C15 C16 1.414(7)
C15 C19 1.435(8)
C16 C17 1.392(8)
C17 C18 1.402(7)
C18 C19 1.398(8)
C21 C26 1.400(7)
C21 C22 1.401(7)
C21 B 1.603(7)
C22 C23 1.374(7)
C23 C24 1.361(7)
C24 C25 1.382(7)
C25 C26 1.374(7)
C31 C36 1.396(7)
C31 C32 1.401(7)
C31 B 1.605(7)
C32 C33 1.363(7)
C33 C34 1.364(8)
C34 C35 1.363(7)
C35 C36 1.377(7)

loop_
_geom_torsion_atom_site_label_1
_geom_torsion_atom_site_label_2
_geom_torsion_atom_site_label_3
_geom_torsion_atom_site_label_4
_geom_torsion
C2 Ta C1 O 157(3)
C12 Ta C1 O 18(3)
C17 Ta C1 O -65(3)
C11 Ta C1 O 29(3)
C18 Ta C1 O -72(3)
C19 Ta C1 O -116(3)
C10 Ta C1 O 65(3)
C13 Ta C1 O 49(3)
C15 Ta C1 O -123(3)
C16 Ta C1 O -93(3)
C14 Ta C1 O 78(3)
C1 Ta C2 B -0.6(3)
C12 Ta C2 B 126.9(3)
C17 Ta C2 B -113.0(3)
C11 Ta C2 B 82.6(4)
C18 Ta C2 B -142.0(3)
C19 Ta C2 B -128.0(3)
C10 Ta C2 B 75.0(3)
C13 Ta C2 B 132.2(3)
C15 Ta C2 B -92.3(3)
C16 Ta C2 B -81.1(3)
C14 Ta C2 B 103.2(3)
C1 Ta C10 C14 158.6(4)
C2 Ta C10 C14 54.8(4)
C12 Ta C10 C14 -78.1(4)
C17 Ta C10 C14 -117.6(4)
C11 Ta C10 C14 -115.0(5)
C18 Ta C10 C14 -70.4(4)
C19 Ta C10 C14 -18.2(7)
C13 Ta C10 C14 -36.2(3)
C15 Ta C10 C14 123.0(8)
C16 Ta C10 C14 -164.6(4)
C1 Ta C10 C11 -86.4(4)
C2 Ta C10 C11 169.7(3)
C12 Ta C10 C11 36.9(3)
C17 Ta C10 C11 -2.6(4)
C18 Ta C10 C11 44.6(5)
C19 Ta C10 C11 96.8(6)
C13 Ta C10 C11 78.8(4)
C15 Ta C10 C11 -122.0(8)
C16 Ta C10 C11 -49.6(5)
C14 Ta C10 C11 115.0(5)
C14 C10 C11 C12 1.7(6)
Ta C10 C11 C12 -64.8(4)
C14 C10 C11 Ta 66.5(4)
C1 Ta C11 C12 -160.2(4)
C2 Ta C11 C12 102.4(4)
C17 Ta C11 C12 -66.2(4)
C18 Ta C11 C12 -33.3(4)
C19 Ta C11 C12 -24.7(5)
C10 Ta C11 C12 115.8(5)
C13 Ta C11 C12 37.8(3)
C15 Ta C11 C12 -87.8(5)
C16 Ta C11 C12 -94.4(4)
C14 Ta C11 C12 78.4(4)
C1 Ta C11 C10 84.0(4)
C2 Ta C11 C10 -13.3(4)
C12 Ta C11 C10 -115.8(5)
C17 Ta C11 C10 178.0(3)
C18 Ta C11 C10 -149.1(3)
C19 Ta C11 C10 -140.5(4)
C13 Ta C11 C10 -78.0(4)
C15 Ta C11 C10 156.5(4)
C16 Ta C11 C10 149.8(3)
C14 Ta C11 C10 -37.4(3)
C10 C11 C12 C13 -0.5(6)
Ta C11 C12 C13 -65.8(4)
C10 C11 C12 Ta 65.2(4)
C1 Ta C12 C11 20.1(4)
C2 Ta C12 C11 -106.4(4)
C17 Ta C12 C11 113.1(4)
C18 Ta C12 C11 147.9(4)
C19 Ta C12 C11 164.0(3)
C10 Ta C12 C11 -37.6(3)
C13 Ta C12 C11 -115.6(5)
C15 Ta C12 C11 135.6(4)
C16 Ta C12 C11 102.1(4)
C14 Ta C12 C11 -78.6(4)
C1 Ta C12 C13 135.7(4)
C2 Ta C12 C13 9.2(5)
C17 Ta C12 C13 -131.2(4)
C11 Ta C12 C13 115.6(5)
C18 Ta C12 C13 -96.5(4)
C19 Ta C12 C13 -80.4(4)
C10 Ta C12 C13 78.1(4)
C15 Ta C12 C13 -108.7(4)
C16 Ta C12 C13 -142.2(4)
C14 Ta C12 C13 37.1(3)
C11 C12 C13 C14 -0.9(6)
Ta C12 C13 C14 -66.4(4)
C11 C12 C13 Ta 65.6(4)
C1 Ta C13 C14 55.3(4)
C2 Ta C13 C14 -57.8(3)
C12 Ta C13 C14 115.0(5)
C17 Ta C13 C14 165.4(3)
C11 Ta C13 C14 78.1(4)
C18 Ta C13 C14 -166.6(4)
C19 Ta C13 C14 -136.2(3)
C10 Ta C13 C14 36.6(3)
C15 Ta C13 C14 -136.7(3)
C16 Ta C13 C14 172.3(3)
C1 Ta C13 C12 -59.7(5)
C2 Ta C13 C12 -172.8(4)
C17 Ta C13 C12 50.4(4)
C11 Ta C13 C12 -36.9(3)
C18 Ta C13 C12 78.4(4)
C19 Ta C13 C12 108.8(4)
C10 Ta C13 C12 -78.4(4)
C15 Ta C13 C12 108.3(4)
C16 Ta C13 C12 57.3(5)
C14 Ta C13 C12 -115.0(5)
C12 C13 C14 C10 1.9(6)
Ta C13 C14 C10 -62.5(4)
C12 C13 C14 Ta 64.4(4)
C11 C10 C14 C13 -2.2(6)
Ta C10 C14 C13 62.6(4)
C11 C10 C14 Ta -64.9(4)
C1 Ta C14 C13 -138.7(3)
C2 Ta C14 C13 119.7(4)
C12 Ta C14 C13 -38.3(3)
C17 Ta C14 C13 -21.1(5)
C11 Ta C14 C13 -79.2(4)
C18 Ta C14 C13 15.1(4)
C19 Ta C14 C13 54.3(4)
C10 Ta C14 C13 -117.1(5)
C15 Ta C14 C13 86.7(5)
C16 Ta C14 C13 -34.1(12)
C1 Ta C14 C10 -21.6(4)
C2 Ta C14 C10 -123.3(4)
C12 Ta C14 C10 78.8(4)
C17 Ta C14 C10 96.0(4)
C11 Ta C14 C10 37.9(3)
C18 Ta C14 C10 132.2(4)
C19 Ta C14 C10 171.4(3)
C13 Ta C14 C10 117.1(5)
C15 Ta C14 C10 -156.2(4)
C16 Ta C14 C10 83.0(12)
C1 Ta C15 C16 57.1(4)
C2 Ta C15 C16 161.4(4)
C12 Ta C15 C16 -63.2(5)
C17 Ta C15 C16 -36.4(3)
C11 Ta C15 C16 -10.6(7)
C18 Ta C15 C16 -77.6(4)
C19 Ta C15 C16 -114.6(5)
C10 Ta C15 C16 91.4(9)
C13 Ta C15 C16 -113.7(4)
C14 Ta C15 C16 -166.0(4)
C1 Ta C15 C19 171.7(4)
C2 Ta C15 C19 -84.0(3)
C12 Ta C15 C19 51.3(5)
C17 Ta C15 C19 78.1(4)
C11 Ta C15 C19 104.0(5)
C18 Ta C15 C19 37.0(3)
C10 Ta C15 C19 -154.1(7)
C13 Ta C15 C19 0.9(5)
C16 Ta C15 C19 114.6(5)
C14 Ta C15 C19 -51.5(6)
C19 C15 C16 C17 -1.8(6)
Ta C15 C16 C17 63.1(4)
C19 C15 C16 Ta -64.9(4)
C1 Ta C16 C17 122.9(4)
C2 Ta C16 C17 -136.5(3)
C12 Ta C16 C17 19.7(4)
C11 Ta C16 C17 57.4(4)
C18 Ta C16 C17 -37.5(3)
C19 Ta C16 C17 -78.4(4)
C10 Ta C16 C17 86.3(5)
C13 Ta C16 C17 -12.1(5)
C15 Ta C16 C17 -116.8(5)
C14 Ta C16 C17 15.9(13)
C1 Ta C16 C15 -120.3(4)
C2 Ta C16 C15 -19.7(4)
C12 Ta C16 C15 136.5(4)
C17 Ta C16 C15 116.8(5)
C11 Ta C16 C15 174.2(4)
C18 Ta C16 C15 79.3(4)
C19 Ta C16 C15 38.4(3)
C10 Ta C16 C15 -156.9(4)
C13 Ta C16 C15 104.7(4)
C14 Ta C16 C15 132.7(11)
C15 C16 C17 C18 2.2(6)
Ta C16 C17 C18 65.9(4)
C15 C16 C17 Ta -63.6(4)
C1 Ta C17 C16 -54.9(3)
C2 Ta C17 C16 61.3(4)
C12 Ta C17 C16 -161.9(3)
C11 Ta C17 C16 -130.7(3)
C18 Ta C17 C16 115.7(5)
C19 Ta C17 C16 78.8(4)
C10 Ta C17 C16 -129.2(3)
C13 Ta C17 C16 171.7(3)
C15 Ta C17 C16 36.8(3)
C14 Ta C17 C16 -176.3(3)
C1 Ta C17 C18 -170.6(4)
C2 Ta C17 C18 -54.4(5)
C12 Ta C17 C18 82.5(4)
C11 Ta C17 C18 113.6(4)
C19 Ta C17 C18 -36.9(3)
C10 Ta C17 C18 115.1(4)
C13 Ta C17 C18 56.1(4)
C15 Ta C17 C18 -78.8(4)
C16 Ta C17 C18 -115.7(5)
C14 Ta C17 C18 68.0(4)
C16 C17 C18 C19 -1.8(6)
Ta C17 C18 C19 64.7(4)
C16 C17 C18 Ta -66.5(4)
C1 Ta C18 C19 -104.0(4)
C2 Ta C18 C19 25.0(4)
C12 Ta C18 C19 152.2(4)
C17 Ta C18 C19 -116.2(5)
C11 Ta C18 C19 170.5(3)
C10 Ta C18 C19 145.7(3)
C13 Ta C18 C19 117.5(4)
C15 Ta C18 C19 -38.0(3)
C16 Ta C18 C19 -79.2(4)
C14 Ta C18 C19 109.1(4)
C1 Ta C18 C17 12.2(5)
C2 Ta C18 C17 141.2(3)
C12 Ta C18 C17 -91.6(4)
C11 Ta C18 C17 -73.4(4)
C19 Ta C18 C17 116.2(5)
C10 Ta C18 C17 -98.1(4)
C13 Ta C18 C17 -126.4(4)
C15 Ta C18 C17 78.2(4)
C16 Ta C18 C17 37.0(3)
C14 Ta C18 C17 -134.7(3)
C17 C18 C19 C15 0.6(6)
Ta C18 C19 C15 64.8(4)
C17 C18 C19 Ta -64.2(4)
C16 C15 C19 C18 0.7(6)
Ta C15 C19 C18 -64.8(4)
C16 C15 C19 Ta 65.5(4)
C1 Ta C19 C18 104.8(4)
C2 Ta C19 C18 -155.9(4)
C12 Ta C19 C18 -29.0(4)
C17 Ta C19 C18 37.1(3)
C11 Ta C19 C18 -14.6(5)
C10 Ta C19 C18 -79.2(6)
C13 Ta C19 C18 -63.9(4)
C15 Ta C19 C18 115.4(5)
C16 Ta C19 C18 77.8(4)
C14 Ta C19 C18 -91.3(4)
C1 Ta C19 C15 -10.7(5)
C2 Ta C19 C15 88.7(3)
C12 Ta C19 C15 -144.4(3)
C17 Ta C19 C15 -78.3(4)
C11 Ta C19 C15 -130.1(4)
C18 Ta C19 C15 -115.4(5)
C10 Ta C19 C15 165.3(4)
C13 Ta C19 C15 -179.4(3)
C16 Ta C19 C15 -37.6(3)
C14 Ta C19 C15 153.2(3)
C26 C21 C22 F22 177.3(4)
B C21 C22 F22 4.6(8)
C26 C21 C22 C23 -0.1(7)
B C21 C22 C23 -172.7(5)
F22 C22 C23 F23 0.2(7)
C21 C22 C23 F23 177.7(5)
F22 C22 C23 C24 -176.6(4)
C21 C22 C23 C24 0.9(8)
F23 C23 C24 F24 3.6(8)
C22 C23 C24 F24 -179.5(5)
F23 C23 C24 C25 -178.2(5)
C22 C23 C24 C25 -1.4(8)
F24 C24 C25 F25 -3.7(8)
C23 C24 C25 F25 178.1(5)
F24 C24 C25 C26 179.3(5)
C23 C24 C25 C26 1.0(8)
F25 C25 C26 F26 1.3(8)
C24 C25 C26 F26 178.3(5)
F25 C25 C26 C21 -177.2(5)
C24 C25 C26 C21 -0.2(9)
C22 C21 C26 F26 -178.7(4)
B C21 C26 F26 -6.1(8)
C22 C21 C26 C25 -0.3(8)
B C21 C26 C25 172.3(5)
C36 C31 C32 F32 -177.5(5)
B C31 C32 F32 1.1(7)
C36 C31 C32 C33 2.7(8)
B C31 C32 C33 -178.7(5)
F32 C32 C33 F33 -0.3(8)
C31 C32 C33 F33 179.5(5)
F32 C32 C33 C34 177.7(5)
C31 C32 C33 C34 -2.5(9)
F33 C33 C34 F34 -1.6(8)
C32 C33 C34 F34 -179.7(5)
F33 C33 C34 C35 179.3(5)
C32 C33 C34 C35 1.2(9)
F34 C34 C35 F35 -0.3(8)
C33 C34 C35 F35 178.8(5)
F34 C34 C35 C36 -179.6(5)
C33 C34 C35 C36 -0.5(9)
F35 C35 C36 F36 -0.8(7)
C34 C35 C36 F36 178.5(5)
F35 C35 C36 C31 -178.3(5)
C34 C35 C36 C31 1.0(9)
C32 C31 C36 F36 -179.3(4)
B C31 C36 F36 2.4(9)
C32 C31 C36 C35 -1.9(8)
B C31 C36 C35 179.8(5)
Ta C2 B C21 -100.1(5)
Ta C2 B C31 109.0(4)
C26 C21 B C2 166.3(5)
C22 C21 B C2 -22.0(8)
C26 C21 B C31 -41.7(7)
C22 C21 B C31 130.0(5)
C26 C21 B Ta 98.8(5)
C22 C21 B Ta -89.5(5)
C36 C31 B C2 -112.8(6)
C32 C31 B C2 69.0(6)
C36 C31 B C21 93.3(7)
C32 C31 B C21 -84.9(6)
C36 C31 B Ta -45.1(7)
C32 C31 B Ta 136.7(4)
C1 Ta B C2 179.4(3)
C12 Ta B C2 -85.7(4)
C17 Ta B C2 101.9(3)
C11 Ta B C2 -119.8(3)
C18 Ta B C2 52.8(4)
C19 Ta B C2 51.3(3)
C10 Ta B C2 -105.7(3)
C13 Ta B C2 -54.9(3)
C15 Ta B C2 82.2(3)
C16 Ta B C2 109.5(3)
C14 Ta B C2 -71.5(3)
C1 Ta B C21 -64.8(4)
C2 Ta B C21 115.8(5)
C12 Ta B C21 30.2(5)
C17 Ta B C21 -142.3(3)
C11 Ta B C21 -4.0(4)
C18 Ta B C21 168.7(3)
C19 Ta B C21 167.1(4)
C10 Ta B C21 10.1(4)
C13 Ta B C21 61.0(4)
C15 Ta B C21 -162.0(4)
C16 Ta B C21 -134.6(3)
C14 Ta B C21 44.3(4)
C1 Ta B C31 73.3(4)
C2 Ta B C31 -106.1(5)
C12 Ta B C31 168.2(4)
C17 Ta B C31 -4.2(5)
C11 Ta B C31 134.1(4)
C18 Ta B C31 -53.3(5)
C19 Ta B C31 -54.8(4)
C10 Ta B C31 148.2(4)
C13 Ta B C31 -161.0(4)
C15 Ta B C31 -23.9(4)
C16 Ta B C31 3.4(4)
C14 Ta B C31 -177.6(4)
